data_7025088
loop_
_publ_author_name
'Li, Ni-Ya'
'Ren, Zhi-Gang'
'Liu, Dong'
'Yuan, Rong-Xin'
'Wei, Li-Pei'
'Zhang, Liang'
'Li, Hong-Xi'
'Lang, Jian-Ping'

_publ_section_title
;
 Construction of [Ag2X2]-based complexes from reactions of Ag(I) salts
 with N-diphenylphosphanylmethyl-4-aminopyridine: isolation, structures,
 and luminescent properties.
;
_journal_issue 17
_journal_name_full 'Dalton transactions (Cambridge, England : 2003)'
_journal_page_first 4213
_journal_page_last 4222
_journal_paper_doi 10.1039/b925081f
_journal_volume 39
_journal_year 2010
_chemical_formula_moiety 'C20 H17 Ag N5 P'
_chemical_formula_sum 'C20 H17 Ag N5 P'
_chemical_formula_weight 466.23
_chemical_name_systematic
;
?
;
_space_group_IT_number 2
_symmetry_cell_setting triclinic
_symmetry_space_group_name_Hall '-P 1'
_symmetry_space_group_name_H-M 'P -1'
_atom_sites_solution_hydrogens geom
_atom_sites_solution_primary direct
_atom_sites_solution_secondary difmap
_audit_creation_method SHELXL-97
_cell_angle_alpha 79.33(3)
_cell_angle_beta 89.42(3)
_cell_angle_gamma 72.74(3)
_cell_formula_units_Z 4
_cell_length_a 8.7081(17)
_cell_length_b 12.027(2)
_cell_length_c 19.966(4)
_cell_measurement_reflns_used 5842
_cell_measurement_temperature 193(2)
_cell_measurement_theta_max 27.4507
_cell_measurement_theta_min 3.0032
_cell_volume 1960.2(7)
_computing_cell_refinement 'CrystalClear, Ver. 1.30 (Rigaku/MSC, 2001)'
_computing_data_collection 'CrystalClear, Ver. 1.30 (Rigaku/MSC, 2001)'
_computing_data_reduction 'CrystalStructure, Ver. 3.60 (Rigaku/MSC, 2004)'
_computing_molecular_graphics 'ORTEPII (Johnson, 1976)'
_computing_publication_material SHELXL97
_computing_structure_refinement 'SHELXL-97 (Sheldrick, 1997)'
_computing_structure_solution 'SHELXS-97 (Sheldrick, 1990)'
_diffrn_ambient_temperature 193(2)
_diffrn_measured_fraction_theta_full 0.973
_diffrn_measured_fraction_theta_max 0.973
_diffrn_measurement_device_type 'Rigaku MercuryCCD area detector'
_diffrn_measurement_method \w
_diffrn_radiation_monochromator graphite
_diffrn_radiation_source 'fine-focus sealed tube'
_diffrn_radiation_type MoK\a
_diffrn_radiation_wavelength 0.71073
_diffrn_reflns_av_R_equivalents 0.0446
_diffrn_reflns_av_sigmaI/netI 0.0790
_diffrn_reflns_limit_h_max 10
_diffrn_reflns_limit_h_min -10
_diffrn_reflns_limit_k_max 14
_diffrn_reflns_limit_k_min -14
_diffrn_reflns_limit_l_max 24
_diffrn_reflns_limit_l_min -24
_diffrn_reflns_number 13605
_diffrn_reflns_theta_full 25.50
_diffrn_reflns_theta_max 25.50
_diffrn_reflns_theta_min 3.00
_diffrn_standards_decay_% 0
_diffrn_standards_interval_count 0
_diffrn_standards_interval_time 0
_diffrn_standards_number 0
_exptl_absorpt_coefficient_mu 1.124
_exptl_absorpt_correction_T_max 0.9056
_exptl_absorpt_correction_T_min 0.6620
_exptl_absorpt_correction_type multi-scan
_exptl_absorpt_process_details 'Jacobson, R. (1998) Private communication to Rigaku Company, Tokyo, Japan.'
_exptl_crystal_colour colorless
_exptl_crystal_density_diffrn 1.580
_exptl_crystal_density_method 'not measured'
_exptl_crystal_description prism
_exptl_crystal_F_000 936
_exptl_crystal_size_max 0.40
_exptl_crystal_size_mid 0.15
_exptl_crystal_size_min 0.09
_refine_diff_density_max 1.245
_refine_diff_density_min -1.288
_refine_diff_density_rms 0.110
_refine_ls_extinction_method none
_refine_ls_goodness_of_fit_ref 1.045
_refine_ls_hydrogen_treatment constr
_refine_ls_matrix_type full
_refine_ls_number_parameters 487
_refine_ls_number_reflns 7123
_refine_ls_number_restraints 15
_refine_ls_restrained_S_all 1.051
_refine_ls_R_factor_all 0.0768
_refine_ls_R_factor_gt 0.0521
_refine_ls_shift/su_max 0.001
_refine_ls_shift/su_mean 0.000
_refine_ls_structure_factor_coef Fsqd
_refine_ls_weighting_details 'calc w=1/[\s^2^(Fo^2^)+(0.0489P)^2^+0.0000P] where P=(Fo^2^+2Fc^2^)/3'
_refine_ls_weighting_scheme calc
_refine_ls_wR_factor_gt 0.1110
_refine_ls_wR_factor_ref 0.1244
_reflns_number_gt 5289
_reflns_number_total 7123
_reflns_threshold_expression >2sigma(I)
_cod_data_source_file b925081f.txt
_cod_data_source_block '[Ag2(dca)2(dppmapy)2]n'
_cod_database_code 7025088

loop_
_symmetry_equiv_pos_as_xyz
'x, y, z'
'-x, -y, -z'

loop_
_atom_site_label
_atom_site_type_symbol
_atom_site_fract_x
_atom_site_fract_y
_atom_site_fract_z
_atom_site_U_iso_or_equiv
_atom_site_adp_type
_atom_site_occupancy
_atom_site_symmetry_multiplicity
_atom_site_calc_flag
_atom_site_refinement_flags
C1 C -0.1228(6) 0.0346(5) 0.9358(3) 0.0299(13) Uani 1 1 d .
H1 H -0.0908 -0.0475 0.9342 0.036 Uiso 1 1 calc R
N1 N -0.2348(5) 0.0720(4) 0.9803(2) 0.0315(11) Uani 1 1 d .
P1 P 0.30131(17) 0.20550(12) 0.85005(7) 0.0287(3) Uani 1 1 d .
Ag1 Ag 0.33564(5) 0.05311(4) 0.94868(2) 0.03519(14) Uani 1 1 d .
C2 C -0.0513(6) 0.1049(5) 0.8929(3) 0.0320(13) Uani 1 1 d .
H2 H 0.0246 0.0718 0.8620 0.038 Uiso 1 1 calc R
N2 N -0.0252(5) 0.3023(4) 0.8550(2) 0.0342(12) Uani 1 1 d .
H2A H -0.0587 0.3774 0.8589 0.041 Uiso 1 1 calc R
P2 P 0.03416(18) 0.21497(12) 0.35287(7) 0.0290(3) Uani 1 1 d .
Ag2 Ag 0.11880(5) 0.05599(4) 0.44911(2) 0.03467(14) Uani 1 1 d .
C3 C -0.0907(6) 0.2261(5) 0.8947(3) 0.0278(12) Uani 1 1 d .
N3 N 0.5832(6) -0.1165(4) 0.9449(3) 0.0430(13) Uani 1 1 d .
C4 C -0.2073(7) 0.2656(5) 0.9414(3) 0.0338(13) Uani 1 1 d .
H4 H -0.2403 0.3467 0.9453 0.041 Uiso 1 1 calc R
N4 N 0.6950(10) -0.2417(6) 0.8646(4) 0.0969(19) Uani 1 1 d U
C5 C -0.2728(7) 0.1885(5) 0.9809(3) 0.0329(13) Uani 1 1 d .
H5 H -0.3517 0.2193 1.0113 0.039 Uiso 1 1 calc R
N5 N 0.8473(8) -0.4466(5) 0.8741(4) 0.0697(19) Uani 1 1 d .
C6 C 0.0963(6) 0.2685(5) 0.8066(3) 0.0341(13) Uani 1 1 d .
H6A H 0.0938 0.3387 0.7713 0.041 Uiso 1 1 calc R
H6B H 0.0726 0.2087 0.7837 0.041 Uiso 1 1 calc R
N6 N 0.6774(5) 0.0773(4) 0.4820(2) 0.0324(11) Uani 1 1 d .
C7 C 0.3432(7) 0.3364(5) 0.8691(3) 0.0362(14) Uani 1 1 d .
N7 N 0.2873(6) 0.3090(4) 0.3570(2) 0.0372(12) Uani 1 1 d .
H7 H 0.2627 0.3843 0.3600 0.045 Uiso 1 1 calc R
C8 C 0.2807(9) 0.3800(5) 0.9255(4) 0.0529(18) Uani 1 1 d .
H8 H 0.2145 0.3424 0.9535 0.064 Uiso 1 1 calc R
N8 N 0.0055(6) -0.1117(4) 0.4426(2) 0.0353(11) Uani 1 1 d .
C9 C 0.3124(11) 0.4781(7) 0.9425(5) 0.074(3) Uani 1 1 d .
H9 H 0.2678 0.5073 0.9817 0.089 Uiso 1 1 calc R
N9 N -0.0047(8) -0.2401(5) 0.3618(3) 0.071(2) Uani 1 1 d .
C10 C 0.4080(11) 0.5329(6) 0.9027(5) 0.069(3) Uani 1 1 d .
H10 H 0.4297 0.6001 0.9142 0.083 Uiso 1 1 calc R
N10 N 0.1845(9) -0.4309(5) 0.3510(3) 0.074(2) Uani 1 1 d .
C11 C 0.4725(9) 0.4904(6) 0.8461(4) 0.062(2) Uani 1 1 d .
H11 H 0.5390 0.5283 0.8185 0.074 Uiso 1 1 calc R
C12 C 0.4414(8) 0.3929(5) 0.8289(3) 0.0478(17) Uani 1 1 d .
H12 H 0.4867 0.3639 0.7897 0.057 Uiso 1 1 calc R
C13 C 0.4343(6) 0.1638(4) 0.7820(3) 0.0290(12) Uani 1 1 d .
C14 C 0.5937(7) 0.0995(6) 0.8009(3) 0.0465(16) Uani 1 1 d .
H14 H 0.6268 0.0757 0.8479 0.056 Uiso 1 1 calc R
C15 C 0.7041(8) 0.0698(6) 0.7524(4) 0.0536(19) Uani 1 1 d .
H15 H 0.8127 0.0260 0.7660 0.064 Uiso 1 1 calc R
C16 C 0.6566(8) 0.1038(5) 0.6841(3) 0.0481(17) Uani 1 1 d .
H16 H 0.7330 0.0836 0.6506 0.058 Uiso 1 1 calc R
C17 C 0.5008(8) 0.1660(5) 0.6642(3) 0.0444(16) Uani 1 1 d .
H17 H 0.4691 0.1887 0.6171 0.053 Uiso 1 1 calc R
C18 C 0.3873(7) 0.1966(5) 0.7130(3) 0.0357(14) Uani 1 1 d .
H18 H 0.2786 0.2396 0.6991 0.043 Uiso 1 1 calc R
C19 C 0.6477(12) -0.1817(6) 0.9140(5) 0.083(2) Uani 1 1 d U
C20 C 0.7831(12) -0.3547(7) 0.8777(5) 0.086(2) Uani 1 1 d U
C21 C 0.5955(6) 0.0409(4) 0.4382(3) 0.0300(13) Uani 1 1 d .
H21 H 0.6284 -0.0414 0.4372 0.036 Uiso 1 1 calc R
C22 C 0.4694(7) 0.1115(5) 0.3951(3) 0.0339(13) Uani 1 1 d .
H22 H 0.4215 0.0788 0.3642 0.041 Uiso 1 1 calc R
C23 C 0.4115(7) 0.2325(5) 0.3968(3) 0.0308(13) Uani 1 1 d .
C24 C 0.4951(7) 0.2729(5) 0.4432(3) 0.0323(13) Uani 1 1 d .
H24 H 0.4608 0.3540 0.4472 0.039 Uiso 1 1 calc R
C25 C 0.6244(7) 0.1958(5) 0.4821(3) 0.0342(13) Uani 1 1 d .
H25 H 0.6807 0.2266 0.5110 0.041 Uiso 1 1 calc R
C26 C 0.1903(7) 0.2767(5) 0.3090(3) 0.0333(13) Uani 1 1 d .
H26A H 0.2615 0.2171 0.2853 0.040 Uiso 1 1 calc R
H26B H 0.1368 0.3478 0.2742 0.040 Uiso 1 1 calc R
C27 C -0.1095(7) 0.3450(5) 0.3767(3) 0.0342(14) Uani 1 1 d .
C28 C -0.0799(8) 0.3772(5) 0.4372(3) 0.0441(16) Uani 1 1 d .
H28 H 0.0158 0.3340 0.4642 0.053 Uiso 1 1 calc R
C29 C -0.1903(10) 0.4730(6) 0.4590(4) 0.062(2) Uani 1 1 d .
H29 H -0.1689 0.4960 0.5001 0.074 Uiso 1 1 calc R
C30 C -0.3289(10) 0.5330(6) 0.4206(4) 0.061(2) Uani 1 1 d .
H30 H -0.4057 0.5963 0.4361 0.073 Uiso 1 1 calc R
C31 C -0.3590(9) 0.5030(6) 0.3602(4) 0.059(2) Uani 1 1 d .
H31 H -0.4553 0.5465 0.3337 0.070 Uiso 1 1 calc R
C32 C -0.2491(8) 0.4093(5) 0.3373(3) 0.0444(16) Uani 1 1 d .
H32 H -0.2694 0.3894 0.2950 0.053 Uiso 1 1 calc R
C33 C -0.0688(6) 0.1815(5) 0.2837(3) 0.0290(12) Uani 1 1 d .
C34 C -0.0565(7) 0.2259(5) 0.2149(3) 0.0421(15) Uani 1 1 d .
H34 H 0.0106 0.2751 0.2021 0.050 Uiso 1 1 calc R
C35 C -0.1424(8) 0.1986(6) 0.1641(3) 0.0493(17) Uani 1 1 d .
H35 H -0.1333 0.2292 0.1174 0.059 Uiso 1 1 calc R
C36 C -0.2389(8) 0.1280(5) 0.1823(3) 0.0478(18) Uani 1 1 d .
H36 H -0.2976 0.1096 0.1483 0.057 Uiso 1 1 calc R
C37 C -0.2510(8) 0.0833(6) 0.2506(4) 0.0554(19) Uani 1 1 d .
H37 H -0.3182 0.0342 0.2634 0.067 Uiso 1 1 calc R
C38 C -0.1657(8) 0.1100(5) 0.3006(3) 0.0448(16) Uani 1 1 d .
H38 H -0.1746 0.0783 0.3472 0.054 Uiso 1 1 calc R
C39 C 0.0076(6) -0.1762(5) 0.4061(3) 0.0347(14) Uani 1 1 d .
C40 C 0.1025(8) -0.3428(6) 0.3590(3) 0.0490(18) Uani 1 1 d .

loop_
_atom_site_aniso_label
_atom_site_aniso_U_11
_atom_site_aniso_U_22
_atom_site_aniso_U_33
_atom_site_aniso_U_23
_atom_site_aniso_U_13
_atom_site_aniso_U_12
C1 0.025(3) 0.022(3) 0.038(3) -0.005(3) -0.005(3) 0.000(2)
N1 0.030(3) 0.032(3) 0.030(3) -0.003(2) -0.002(2) -0.007(2)
P1 0.0316(8) 0.0284(8) 0.0253(8) -0.0055(6) 0.0000(6) -0.0075(6)
Ag1 0.0406(3) 0.0330(3) 0.0304(3) -0.0026(2) 0.0022(2) -0.0109(2)
C2 0.030(3) 0.034(3) 0.032(3) -0.011(3) 0.002(2) -0.008(3)
N2 0.033(3) 0.021(2) 0.042(3) -0.001(2) 0.008(2) -0.002(2)
P2 0.0320(8) 0.0279(8) 0.0261(8) -0.0037(6) -0.0006(6) -0.0081(6)
Ag2 0.0376(3) 0.0323(3) 0.0297(3) -0.0022(2) -0.00245(19) -0.0059(2)
C3 0.027(3) 0.028(3) 0.025(3) -0.002(2) 0.000(2) -0.004(2)
N3 0.045(3) 0.039(3) 0.043(3) -0.013(3) 0.000(3) -0.006(2)
C4 0.039(3) 0.024(3) 0.039(4) -0.008(3) 0.005(3) -0.008(3)
N4 0.135(5) 0.052(3) 0.091(4) -0.022(3) 0.054(3) -0.005(3)
C5 0.034(3) 0.036(3) 0.028(3) -0.010(3) 0.005(2) -0.008(3)
N5 0.077(5) 0.043(3) 0.098(5) -0.034(3) 0.036(4) -0.021(3)
C6 0.034(3) 0.032(3) 0.034(3) -0.003(3) 0.004(3) -0.009(3)
N6 0.029(3) 0.032(3) 0.033(3) -0.001(2) 0.002(2) -0.007(2)
C7 0.050(4) 0.031(3) 0.027(3) -0.003(3) -0.011(3) -0.012(3)
N7 0.041(3) 0.028(3) 0.041(3) -0.003(2) -0.008(2) -0.010(2)
C8 0.067(5) 0.042(4) 0.051(4) -0.017(3) 0.000(4) -0.012(3)
N8 0.036(3) 0.034(3) 0.035(3) -0.011(2) 0.001(2) -0.006(2)
C9 0.092(7) 0.058(5) 0.074(6) -0.039(5) -0.016(5) -0.007(5)
N9 0.074(4) 0.052(4) 0.081(5) -0.040(3) -0.033(4) 0.007(3)
C10 0.093(7) 0.036(4) 0.081(6) -0.016(4) -0.027(5) -0.019(4)
N10 0.109(6) 0.036(3) 0.071(5) -0.025(3) -0.007(4) -0.004(3)
C11 0.080(6) 0.049(4) 0.059(5) 0.014(4) -0.024(4) -0.035(4)
C12 0.065(5) 0.038(4) 0.041(4) 0.003(3) -0.013(3) -0.021(3)
C13 0.031(3) 0.030(3) 0.028(3) -0.007(3) 0.001(2) -0.012(2)
C14 0.038(4) 0.060(4) 0.035(4) -0.003(3) 0.002(3) -0.009(3)
C15 0.033(4) 0.067(5) 0.051(5) -0.012(4) 0.009(3) 0.000(3)
C16 0.059(5) 0.047(4) 0.045(4) -0.021(3) 0.021(3) -0.020(3)
C17 0.065(5) 0.044(4) 0.029(3) -0.013(3) 0.011(3) -0.020(3)
C18 0.039(3) 0.036(3) 0.033(3) -0.007(3) -0.001(3) -0.013(3)
C19 0.120(5) 0.041(3) 0.084(4) -0.021(3) 0.055(4) -0.015(3)
C20 0.123(5) 0.044(3) 0.085(4) -0.021(3) 0.059(4) -0.013(3)
C21 0.029(3) 0.019(3) 0.039(3) -0.002(3) -0.002(3) -0.004(2)
C22 0.035(3) 0.034(3) 0.035(3) -0.013(3) -0.003(3) -0.009(3)
C23 0.033(3) 0.030(3) 0.028(3) 0.000(3) 0.004(2) -0.011(3)
C24 0.039(3) 0.028(3) 0.031(3) -0.008(3) 0.001(3) -0.011(3)
C25 0.035(3) 0.035(3) 0.035(3) -0.014(3) 0.005(3) -0.009(3)
C26 0.033(3) 0.030(3) 0.029(3) 0.003(3) -0.007(3) -0.003(3)
C27 0.044(4) 0.026(3) 0.028(3) -0.001(3) 0.005(3) -0.005(3)
C28 0.055(4) 0.035(3) 0.038(4) -0.007(3) -0.003(3) -0.008(3)
C29 0.098(6) 0.043(4) 0.043(4) -0.018(4) 0.014(4) -0.014(4)
C30 0.078(6) 0.037(4) 0.049(5) -0.009(4) 0.014(4) 0.010(4)
C31 0.065(5) 0.046(4) 0.044(4) 0.001(4) 0.004(4) 0.009(4)
C32 0.052(4) 0.038(3) 0.033(4) -0.005(3) -0.001(3) 0.000(3)
C33 0.025(3) 0.028(3) 0.029(3) -0.007(3) -0.001(2) 0.000(2)
C34 0.044(4) 0.050(4) 0.033(4) -0.007(3) -0.001(3) -0.016(3)
C35 0.051(4) 0.064(4) 0.029(4) -0.012(3) -0.001(3) -0.009(4)
C36 0.048(4) 0.045(4) 0.049(4) -0.021(3) -0.017(3) -0.003(3)
C37 0.062(5) 0.057(4) 0.056(5) -0.010(4) -0.011(4) -0.031(4)
C38 0.057(4) 0.040(4) 0.040(4) -0.001(3) -0.007(3) -0.021(3)
C39 0.024(3) 0.031(3) 0.041(4) 0.002(3) -0.004(3) 0.000(3)
C40 0.060(5) 0.039(4) 0.047(4) -0.018(3) -0.011(3) -0.009(3)

loop_
_atom_type_symbol
_atom_type_description
_atom_type_scat_dispersion_real
_atom_type_scat_dispersion_imag
_atom_type_scat_source
C C 0.0033 0.0016 'International Tables Vol C Tables 4.2.6.8 and 6.1.1.4'
H H 0.0000 0.0000 'International Tables Vol C Tables 4.2.6.8 and 6.1.1.4'
N N 0.0061 0.0033 'International Tables Vol C Tables 4.2.6.8 and 6.1.1.4'
O O 0.0106 0.0060 'International Tables Vol C Tables 4.2.6.8 and 6.1.1.4'
P P 0.1023 0.0942 'International Tables Vol C Tables 4.2.6.8 and 6.1.1.4'
Ag Ag -0.8971 1.1015 'International Tables Vol C Tables 4.2.6.8 and 6.1.1.4'

loop_
_geom_angle_atom_site_label_1
_geom_angle_atom_site_label_2
_geom_angle_atom_site_label_3
_geom_angle
_geom_angle_site_symmetry_1
_geom_angle_site_symmetry_3
N1 C1 C2 125.5(5) . .
N1 C1 H1 117.3 . .
C2 C1 H1 117.3 . .
C5 N1 C1 114.3(5) . .
C5 N1 Ag1 123.5(4) . 2_557
C1 N1 Ag1 122.2(4) . 2_557
C13 P1 C7 104.5(3) . .
C13 P1 C6 104.2(3) . .
C7 P1 C6 102.7(3) . .
C13 P1 Ag1 114.33(18) . .
C7 P1 Ag1 112.11(19) . .
C6 P1 Ag1 117.54(19) . .
N1 Ag1 P1 149.34(12) 2_557 .
N1 Ag1 N3 88.40(17) 2_557 .
P1 Ag1 N3 111.73(13) . .
N1 Ag1 N3 86.68(17) 2_557 2_657
P1 Ag1 N3 111.75(12) . 2_657
N3 Ag1 N3 98.07(15) . 2_657
N1 Ag1 Ag1 86.23(11) 2_557 2_657
P1 Ag1 Ag1 124.40(5) . 2_657
N3 Ag1 Ag1 49.77(12) . 2_657
N3 Ag1 Ag1 48.29(11) 2_657 2_657
C1 C2 C3 119.6(5) . .
C1 C2 H2 120.2 . .
C3 C2 H2 120.2 . .
C3 N2 C6 124.2(4) . .
C3 N2 H2A 117.9 . .
C6 N2 H2A 117.9 . .
C33 P2 C27 104.9(3) . .
C33 P2 C26 103.7(3) . .
C27 P2 C26 103.0(3) . .
C33 P2 Ag2 114.47(18) . .
C27 P2 Ag2 111.18(19) . .
C26 P2 Ag2 118.19(18) . .
N6 Ag2 P2 148.80(12) 2_656 .
N6 Ag2 N8 87.79(16) 2_656 .
P2 Ag2 N8 112.50(12) . .
N6 Ag2 N8 86.01(16) 2_656 2_556
P2 Ag2 N8 112.46(11) . 2_556
N8 Ag2 N8 98.70(14) . 2_556
N6 Ag2 Ag2 85.24(12) 2_656 2_556
P2 Ag2 Ag2 125.94(5) . 2_556
N8 Ag2 Ag2 49.40(11) . 2_556
N8 Ag2 Ag2 49.30(11) 2_556 2_556
N2 C3 C2 124.0(5) . .
N2 C3 C4 120.9(5) . .
C2 C3 C4 115.1(5) . .
C19 N3 Ag1 144.3(7) . .
C19 N3 Ag1 133.3(7) . 2_657
Ag1 N3 Ag1 81.93(15) . 2_657
C5 C4 C3 120.4(5) . .
C5 C4 H4 119.8 . .
C3 C4 H4 119.8 . .
C19 N4 C20 121.5(8) . .
N1 C5 C4 125.1(5) . .
N1 C5 H5 117.4 . .
C4 C5 H5 117.4 . .
N2 C6 P1 110.9(4) . .
N2 C6 H6A 109.5 . .
P1 C6 H6A 109.5 . .
N2 C6 H6B 109.5 . .
P1 C6 H6B 109.5 . .
H6A C6 H6B 108.0 . .
C21 N6 C25 114.7(5) . .
C21 N6 Ag2 120.2(3) . 2_656
C25 N6 Ag2 125.1(4) . 2_656
C8 C7 C12 118.3(6) . .
C8 C7 P1 119.4(5) . .
C12 C7 P1 122.3(5) . .
C23 N7 C26 125.0(5) . .
C23 N7 H7 117.5 . .
C26 N7 H7 117.5 . .
C7 C8 C9 121.1(8) . .
C7 C8 H8 119.4 . .
C9 C8 H8 119.4 . .
C39 N8 Ag2 137.9(5) . .
C39 N8 Ag2 140.8(5) . 2_556
Ag2 N8 Ag2 81.30(14) . 2_556
C10 C9 C8 120.1(8) . .
C10 C9 H9 120.0 . .
C8 C9 H9 120.0 . .
C39 N9 C40 122.7(6) . .
C9 C10 C11 119.8(7) . .
C9 C10 H10 120.1 . .
C11 C10 H10 120.1 . .
C10 C11 C12 120.5(8) . .
C10 C11 H11 119.8 . .
C12 C11 H11 119.8 . .
C11 C12 C7 120.2(7) . .
C11 C12 H12 119.9 . .
C7 C12 H12 119.9 . .
C14 C13 C18 118.9(6) . .
C14 C13 P1 117.1(4) . .
C18 C13 P1 123.9(4) . .
C15 C14 C13 120.8(6) . .
C15 C14 H14 119.6 . .
C13 C14 H14 119.6 . .
C14 C15 C16 119.9(6) . .
C14 C15 H15 120.1 . .
C16 C15 H15 120.1 . .
C17 C16 C15 120.4(6) . .
C17 C16 H16 119.8 . .
C15 C16 H16 119.8 . .
C16 C17 C18 120.3(6) . .
C16 C17 H17 119.8 . .
C18 C17 H17 119.8 . .
C13 C18 C17 119.7(6) . .
C13 C18 H18 120.2 . .
C17 C18 H18 120.2 . .
N3 C19 N4 164.7(11) . .
N5 C20 N4 164.5(11) . .
N6 C21 C22 125.9(5) . .
N6 C21 H21 117.0 . .
C22 C21 H21 117.0 . .
C21 C22 C23 119.3(5) . .
C21 C22 H22 120.3 . .
C23 C22 H22 120.3 . .
N7 C23 C22 123.8(5) . .
N7 C23 C24 120.4(5) . .
C22 C23 C24 115.7(5) . .
C25 C24 C23 120.3(5) . .
C25 C24 H24 119.8 . .
C23 C24 H24 119.8 . .
N6 C25 C24 123.8(5) . .
N6 C25 H25 118.1 . .
C24 C25 H25 118.1 . .
N7 C26 P2 111.9(4) . .
N7 C26 H26A 109.2 . .
P2 C26 H26A 109.2 . .
N7 C26 H26B 109.2 . .
P2 C26 H26B 109.2 . .
H26A C26 H26B 107.9 . .
C28 C27 C32 119.5(5) . .
C28 C27 P2 118.4(4) . .
C32 C27 P2 122.0(5) . .
C27 C28 C29 120.4(6) . .
C27 C28 H28 119.8 . .
C29 C28 H28 119.8 . .
C30 C29 C28 119.4(7) . .
C30 C29 H29 120.3 . .
C28 C29 H29 120.3 . .
C29 C30 C31 120.9(6) . .
C29 C30 H30 119.5 . .
C31 C30 H30 119.5 . .
C30 C31 C32 120.4(7) . .
C30 C31 H31 119.8 . .
C32 C31 H31 119.8 . .
C27 C32 C31 119.4(6) . .
C27 C32 H32 120.3 . .
C31 C32 H32 120.3 . .
C38 C33 C34 118.4(6) . .
C38 C33 P2 117.9(5) . .
C34 C33 P2 123.7(5) . .
C33 C34 C35 120.6(6) . .
C33 C34 H34 119.7 . .
C35 C34 H34 119.7 . .
C36 C35 C34 119.8(6) . .
C36 C35 H35 120.1 . .
C34 C35 H35 120.1 . .
C35 C36 C37 119.7(6) . .
C35 C36 H36 120.1 . .
C37 C36 H36 120.1 . .
C36 C37 C38 120.4(7) . .
C36 C37 H37 119.8 . .
C38 C37 H37 119.8 . .
C33 C38 C37 121.0(6) . .
C33 C38 H38 119.5 . .
C37 C38 H38 119.5 . .
N8 C39 N9 173.6(6) . .
N10 C40 N9 172.7(7) . .

loop_
_geom_bond_atom_site_label_1
_geom_bond_atom_site_label_2
_geom_bond_distance
_geom_bond_site_symmetry_2
C1 N1 1.345(7) .
C1 C2 1.368(7) .
C1 H1 0.9500 .
N1 C5 1.343(6) .
N1 Ag1 2.240(5) 2_557
P1 C13 1.821(6) .
P1 C7 1.822(6) .
P1 C6 1.871(6) .
P1 Ag1 2.3825(18) .
Ag1 N1 2.240(5) 2_557
Ag1 N3 2.502(5) .
Ag1 N3 2.558(5) 2_657
Ag1 Ag1 3.3176(15) 2_657
C2 C3 1.403(7) .
C2 H2 0.9500 .
N2 C3 1.351(7) .
N2 C6 1.446(7) .
N2 H2A 0.8800 .
P2 C33 1.821(5) .
P2 C27 1.828(6) .
P2 C26 1.871(6) .
P2 Ag2 2.3924(18) .
Ag2 N6 2.271(4) 2_656
Ag2 N8 2.518(5) .
Ag2 N8 2.522(5) 2_556
Ag2 Ag2 3.2830(13) 2_556
C3 C4 1.409(7) .
N3 C19 1.107(8) .
N3 Ag1 2.558(5) 2_657
C4 C5 1.356(8) .
C4 H4 0.9500 .
N4 C19 1.319(10) .
N4 C20 1.326(9) .
C5 H5 0.9500 .
N5 C20 1.096(8) .
C6 H6A 0.9900 .
C6 H6B 0.9900 .
N6 C21 1.343(7) .
N6 C25 1.362(6) .
N6 Ag2 2.271(4) 2_656
C7 C8 1.370(8) .
C7 C12 1.402(9) .
N7 C23 1.344(7) .
N7 C26 1.459(7) .
N7 H7 0.8800 .
C8 C9 1.388(9) .
C8 H8 0.9500 .
N8 C39 1.154(7) .
N8 Ag2 2.522(5) 2_556
C9 C10 1.370(12) .
C9 H9 0.9500 .
N9 C39 1.298(8) .
N9 C40 1.320(8) .
C10 C11 1.373(11) .
C10 H10 0.9500 .
N10 C40 1.127(7) .
C11 C12 1.380(9) .
C11 H11 0.9500 .
C12 H12 0.9500 .
C13 C14 1.390(8) .
C13 C18 1.391(7) .
C14 C15 1.376(8) .
C14 H14 0.9500 .
C15 C16 1.380(9) .
C15 H15 0.9500 .
C16 C17 1.362(9) .
C16 H16 0.9500 .
C17 C18 1.399(8) .
C17 H17 0.9500 .
C18 H18 0.9500 .
C21 C22 1.366(7) .
C21 H21 0.9500 .
C22 C23 1.399(7) .
C22 H22 0.9500 .
C23 C24 1.419(7) .
C24 C25 1.365(7) .
C24 H24 0.9500 .
C25 H25 0.9500 .
C26 H26A 0.9900 .
C26 H26B 0.9900 .
C27 C28 1.384(8) .
C27 C32 1.390(8) .
C28 C29 1.401(8) .
C28 H28 0.9500 .
C29 C30 1.364(10) .
C29 H29 0.9500 .
C30 C31 1.371(9) .
C30 H30 0.9500 .
C31 C32 1.392(8) .
C31 H31 0.9500 .
C32 H32 0.9500 .
C33 C38 1.372(8) .
C33 C34 1.395(8) .
C34 C35 1.407(8) .
C34 H34 0.9500 .
C35 C36 1.364(9) .
C35 H35 0.9500 .
C36 C37 1.386(9) .
C36 H36 0.9500 .
C37 C38 1.387(8) .
C37 H37 0.9500 .
C38 H38 0.9500 .

loop_
_geom_hbond_atom_site_label_D
_geom_hbond_atom_site_label_H
_geom_hbond_atom_site_label_A
_geom_hbond_distance_DH
_geom_hbond_distance_HA
_geom_hbond_distance_DA
_geom_hbond_angle_DHA
_geom_hbond_site_symmetry_A
N2 H2A N5 0.88 2.11 2.987(7) 175.1 1_465
N7 H7 N10 0.88 2.10 2.967(7) 170.4 1_565
